data_2227372
loop_
_publ_author_name
'Othman, Nur Eliyanti A.'
'Tahir, M. Ibrahim M.'
'Yamin, Bohari M.'

_publ_section_title
;
 <i>N</i>-(4-Chlorobenzoyl)-<i>N</i>'-(3-fluorophenyl)thiourea
;
_journal_coeditor_code DN2588
_journal_issue 9
_journal_name_full 'Acta Crystallographica Section E'
_journal_page_first o2241
_journal_paper_doi 10.1107/S1600536810030965
_journal_volume 66
_journal_year 2010
_chemical_formula_iupac 'C14 H10 Cl F N2 O S'
_chemical_formula_moiety 'C14 H10 Cl F N2 O S'
_chemical_formula_sum 'C14 H10 Cl F N2 O S'
_chemical_formula_weight 308.75
_chemical_melting_point 459
_chemical_name_systematic
;
<i>N</i>-(4-Chlorobenzoyl)-<i>N</i>'-(3-fluorophenyl)thiourea
;
_space_group_IT_number 14
_symmetry_cell_setting monoclinic
_symmetry_space_group_name_Hall '-P 2ybc'
_symmetry_space_group_name_H-M 'P 1 21/c 1'
_atom_sites_solution_hydrogens geom
_atom_sites_solution_primary direct
_atom_sites_solution_secondary difmap
_audit_creation_method SHELXL-97
_cell_angle_alpha 90.00
_cell_angle_beta 92.448(2)
_cell_angle_gamma 90.00
_cell_formula_units_Z 4
_cell_length_a 8.57780(10)
_cell_length_b 11.7584(2)
_cell_length_c 13.4069(2)
_cell_measurement_reflns_used 24507
_cell_measurement_temperature 293(2)
_cell_measurement_theta_max 72.71
_cell_measurement_theta_min 5.00
_cell_volume 1351.00(3)
_computing_cell_refinement 'CrysAlis Pro (Oxford Diffraction, 2010)'
_computing_data_collection 'CrysAlis Pro (Oxford Diffraction, 2010)'
_computing_data_reduction 'CrysAlis Pro (Oxford Diffraction, 2010)'
_computing_molecular_graphics 'SHELXTL (Sheldrick, 2008)'
_computing_publication_material
;
SHELXTL (Sheldrick, 2008), PARST (Nardelli, 1995) and PLATON
(Spek, 2009)
;
_computing_structure_refinement 'SHELXL97 (Sheldrick, 2008)'
_computing_structure_solution 'SHELXS97 (Sheldrick, 2008)'
_diffrn_ambient_temperature 293(2)
_diffrn_detector_area_resol_mean 16.1952
_diffrn_measured_fraction_theta_full 0.99
_diffrn_measured_fraction_theta_max 0.99
_diffrn_measurement_device_type
;
Oxford Diffraction Xcalibur Eos Gemini
;
_diffrn_measurement_method '\w scans'
_diffrn_radiation_monochromator graphite
_diffrn_radiation_source 'Enhance (Cu) X-ray Source'
_diffrn_radiation_type CuK\a
_diffrn_radiation_wavelength 1.54178
_diffrn_reflns_av_R_equivalents 0.0267
_diffrn_reflns_av_sigmaI/netI 0.0085
_diffrn_reflns_limit_h_max 10
_diffrn_reflns_limit_h_min -9
_diffrn_reflns_limit_k_max 14
_diffrn_reflns_limit_k_min -14
_diffrn_reflns_limit_l_max 16
_diffrn_reflns_limit_l_min -16
_diffrn_reflns_number 33403
_diffrn_reflns_theta_full 72.7
_diffrn_reflns_theta_max 72.71
_diffrn_reflns_theta_min 5.00
_diffrn_standards_decay_% 0
_diffrn_standards_interval_count 0
_diffrn_standards_interval_time 0
_diffrn_standards_number 0
_exptl_absorpt_coefficient_mu 4.033
_exptl_absorpt_correction_T_max 0.4321
_exptl_absorpt_correction_T_min 0.2376
_exptl_absorpt_correction_type multi-scan
_exptl_absorpt_process_details
;
(CrysAlis Pro; Oxford Diffraction, 2010)
;
_exptl_crystal_colour colourless
_exptl_crystal_density_diffrn 1.518
_exptl_crystal_density_method 'not measured'
_exptl_crystal_description block
_exptl_crystal_F_000 632
_exptl_crystal_size_max 0.50
_exptl_crystal_size_mid 0.29
_exptl_crystal_size_min 0.25
_refine_diff_density_max 0.31
_refine_diff_density_min -0.27
_refine_ls_extinction_method none
_refine_ls_goodness_of_fit_ref 1.062
_refine_ls_hydrogen_treatment constr
_refine_ls_matrix_type full
_refine_ls_number_parameters 181
_refine_ls_number_reflns 2685
_refine_ls_number_restraints 0
_refine_ls_restrained_S_all 1.062
_refine_ls_R_factor_all 0.0329
_refine_ls_R_factor_gt 0.0324
_refine_ls_shift/su_max 0.000
_refine_ls_shift/su_mean 0.000
_refine_ls_structure_factor_coef Fsqd
_refine_ls_weighting_details 'calc w=1/[\s^2^(Fo^2^)+(0.0565P)^2^+0.5662P] where P=(Fo^2^+2Fc^2^)/3'
_refine_ls_weighting_scheme calc
_refine_ls_wR_factor_gt 0.0899
_refine_ls_wR_factor_ref 0.0904
_reflns_number_gt 2628
_reflns_number_total 2685
_reflns_threshold_expression I>2\s(I)
_cod_data_source_file dn2588.cif
_cod_data_source_block I
_cod_original_sg_symbol_H-M 'P 21/c'
_cod_database_code 2227372
_cod_database_fobs_code 2227372

loop_
_symmetry_equiv_pos_as_xyz
'x, y, z'
'-x, y+1/2, -z+1/2'
'-x, -y, -z'
'x, -y-1/2, z-1/2'

loop_
_atom_site_type_symbol
_atom_site_label
_atom_site_fract_x
_atom_site_fract_y
_atom_site_fract_z
_atom_site_U_iso_or_equiv
_atom_site_adp_type
_atom_site_calc_flag
_atom_site_refinement_flags
_atom_site_occupancy
_atom_site_disorder_assembly
_atom_site_disorder_group
Cl Cl1 0.68504(4) 0.20726(4) 0.98436(3) 0.03536(13) Uani d . 1 . .
S S1 1.21472(5) 0.03202(3) 0.43885(3) 0.03022(13) Uani d . 1 . .
F F1 1.42690(13) 0.17249(11) 0.12225(8) 0.0484(3) Uani d . 1 . .
O O1 1.06117(13) 0.36258(8) 0.58155(8) 0.0294(2) Uani d . 1 . .
N N1 1.06930(14) 0.17096(10) 0.55597(9) 0.0236(3) Uani d . 1 . .
H H1A 1.0313 0.1078 0.5764 0.028 Uiso calc R 1 . .
N N2 1.20911(14) 0.26185(10) 0.43716(9) 0.0244(3) Uani d . 1 . .
H H2A 1.1773 0.3206 0.4686 0.029 Uiso calc R 1 . .
C C1 0.94098(17) 0.14201(12) 0.75021(11) 0.0247(3) Uani d . 1 . .
H H1B 0.9950 0.0807 0.7247 0.030 Uiso calc R 1 . .
C C2 0.86286(18) 0.12932(13) 0.83788(11) 0.0278(3) Uani d . 1 . .
H H2B 0.8634 0.0600 0.8712 0.033 Uiso calc R 1 . .
C C3 0.78396(17) 0.22191(13) 0.87489(10) 0.0255(3) Uani d . 1 . .
C C4 0.78102(18) 0.32590(13) 0.82683(11) 0.0284(3) Uani d . 1 . .
H H4A 0.7276 0.3871 0.8530 0.034 Uiso calc R 1 . .
C C5 0.85897(18) 0.33731(12) 0.73923(11) 0.0265(3) Uani d . 1 . .
H H5A 0.8578 0.4069 0.7062 0.032 Uiso calc R 1 . .
C C6 0.93944(16) 0.24564(11) 0.69979(10) 0.0216(3) Uani d . 1 . .
C C7 1.02701(16) 0.26641(12) 0.60795(10) 0.0226(3) Uani d . 1 . .
C C8 1.16519(16) 0.16253(12) 0.47485(10) 0.0220(3) Uani d . 1 . .
C C9 1.29923(16) 0.28669(12) 0.35414(11) 0.0245(3) Uani d . 1 . .
C C10 1.35933(19) 0.39669(14) 0.34964(13) 0.0330(3) Uani d . 1 . .
H H10A 1.3439 0.4479 0.4012 0.040 Uiso calc R 1 . .
C C11 1.4424(2) 0.42933(16) 0.26764(15) 0.0414(4) Uani d . 1 . .
H H11A 1.4825 0.5027 0.2651 0.050 Uiso calc R 1 . .
C C12 1.46672(19) 0.35550(16) 0.19007(14) 0.0398(4) Uani d . 1 . .
H H12A 1.5221 0.3776 0.1352 0.048 Uiso calc R 1 . .
C C13 1.40591(18) 0.24824(16) 0.19719(12) 0.0333(4) Uani d . 1 . .
C C14 1.32205(17) 0.21067(13) 0.27676(11) 0.0274(3) Uani d . 1 . .
H H14A 1.2824 0.1371 0.2784 0.033 Uiso calc R 1 . .

loop_
_atom_site_aniso_label
_atom_site_aniso_U_11
_atom_site_aniso_U_22
_atom_site_aniso_U_33
_atom_site_aniso_U_12
_atom_site_aniso_U_13
_atom_site_aniso_U_23
Cl1 0.0334(2) 0.0521(3) 0.02125(19) -0.00362(16) 0.00978(15) -0.00270(15)
S1 0.0401(2) 0.01980(19) 0.0323(2) -0.00030(13) 0.01862(16) -0.00299(13)
F1 0.0517(6) 0.0658(7) 0.0294(5) 0.0014(5) 0.0214(4) 0.0013(5)
O1 0.0390(6) 0.0187(5) 0.0315(6) -0.0022(4) 0.0119(5) -0.0016(4)
N1 0.0312(6) 0.0176(5) 0.0228(6) -0.0027(5) 0.0098(5) -0.0013(4)
N2 0.0294(6) 0.0201(6) 0.0243(6) -0.0004(5) 0.0085(5) -0.0008(4)
C1 0.0313(7) 0.0213(6) 0.0219(7) 0.0031(5) 0.0034(5) -0.0026(5)
C2 0.0347(8) 0.0268(7) 0.0220(7) -0.0002(6) 0.0024(6) 0.0018(5)
C3 0.0235(7) 0.0366(8) 0.0165(6) -0.0032(6) 0.0030(5) -0.0035(5)
C4 0.0304(7) 0.0287(7) 0.0263(7) 0.0042(6) 0.0051(6) -0.0075(6)
C5 0.0328(8) 0.0213(7) 0.0256(7) 0.0015(6) 0.0039(6) -0.0029(5)
C6 0.0237(6) 0.0216(6) 0.0194(6) -0.0008(5) 0.0024(5) -0.0028(5)
C7 0.0250(7) 0.0205(7) 0.0223(7) 0.0001(5) 0.0028(5) -0.0025(5)
C8 0.0242(6) 0.0217(6) 0.0202(6) -0.0013(5) 0.0037(5) -0.0009(5)
C9 0.0206(6) 0.0269(7) 0.0262(7) 0.0007(5) 0.0031(5) 0.0077(5)
C10 0.0328(8) 0.0265(7) 0.0400(9) -0.0007(6) 0.0041(6) 0.0072(6)
C11 0.0337(8) 0.0351(9) 0.0558(11) -0.0053(7) 0.0077(8) 0.0205(8)
C12 0.0295(8) 0.0516(10) 0.0393(9) 0.0025(7) 0.0121(7) 0.0224(8)
C13 0.0264(7) 0.0474(9) 0.0267(8) 0.0051(7) 0.0072(6) 0.0090(7)
C14 0.0243(7) 0.0327(8) 0.0258(7) -0.0003(6) 0.0062(6) 0.0048(6)

loop_
_atom_type_symbol
_atom_type_description
_atom_type_scat_dispersion_real
_atom_type_scat_dispersion_imag
_atom_type_scat_source
C C 0.0181 0.0091 'International Tables Vol C Tables 4.2.6.8 and 6.1.1.4'
H H 0.0000 0.0000 'International Tables Vol C Tables 4.2.6.8 and 6.1.1.4'
N N 0.0311 0.0180 'International Tables Vol C Tables 4.2.6.8 and 6.1.1.4'
O O 0.0492 0.0322 'International Tables Vol C Tables 4.2.6.8 and 6.1.1.4'
F F 0.0727 0.0534 'International Tables Vol C Tables 4.2.6.8 and 6.1.1.4'
S S 0.3331 0.5567 'International Tables Vol C Tables 4.2.6.8 and 6.1.1.4'
Cl Cl 0.3639 0.7018 'International Tables Vol C Tables 4.2.6.8 and 6.1.1.4'

loop_
_geom_angle_atom_site_label_1
_geom_angle_atom_site_label_2
_geom_angle_atom_site_label_3
_geom_angle_site_symmetry_1
_geom_angle_site_symmetry_3
_geom_angle
_geom_angle_publ_flag
C7 N1 C8 . . 128.98(12) ?
C7 N1 H1A . . 115.5 ?
C8 N1 H1A . . 115.5 ?
C8 N2 C9 . . 130.76(13) ?
C8 N2 H2A . . 114.6 ?
C9 N2 H2A . . 114.6 ?
C2 C1 C6 . . 120.71(13) ?
C2 C1 H1B . . 119.6 ?
C6 C1 H1B . . 119.6 ?
C3 C2 C1 . . 118.74(14) ?
C3 C2 H2B . . 120.6 ?
C1 C2 H2B . . 120.6 ?
C2 C3 C4 . . 121.87(13) ?
C2 C3 Cl1 . . 119.29(12) ?
C4 C3 Cl1 . . 118.84(11) ?
C5 C4 C3 . . 118.83(14) ?
C5 C4 H4A . . 120.6 ?
C3 C4 H4A . . 120.6 ?
C4 C5 C6 . . 120.77(14) ?
C4 C5 H5A . . 119.6 ?
C6 C5 H5A . . 119.6 ?
C1 C6 C5 . . 119.09(13) ?
C1 C6 C7 . . 123.35(12) ?
C5 C6 C7 . . 117.48(13) ?
O1 C7 N1 . . 122.32(13) ?
O1 C7 C6 . . 121.72(12) ?
N1 C7 C6 . . 115.94(12) ?
N2 C8 N1 . . 114.77(12) ?
N2 C8 S1 . . 128.04(11) ?
N1 C8 S1 . . 117.17(10) ?
C14 C9 C10 . . 120.01(14) ?
C14 C9 N2 . . 123.68(13) ?
C10 C9 N2 . . 116.20(14) ?
C11 C10 C9 . . 119.56(16) ?
C11 C10 H10A . . 120.2 ?
C9 C10 H10A . . 120.2 ?
C12 C11 C10 . . 121.50(16) ?
C12 C11 H11A . . 119.2 ?
C10 C11 H11A . . 119.2 ?
C13 C12 C11 . . 117.22(15) ?
C13 C12 H12A . . 121.4 ?
C11 C12 H12A . . 121.4 ?
F1 C13 C12 . . 119.25(15) ?
F1 C13 C14 . . 116.73(16) ?
C12 C13 C14 . . 124.02(17) ?
C13 C14 C9 . . 117.68(15) ?
C13 C14 H14A . . 121.2 ?
C9 C14 H14A . . 121.2 ?

loop_
_geom_bond_atom_site_label_1
_geom_bond_atom_site_label_2
_geom_bond_site_symmetry_2
_geom_bond_distance
_geom_bond_publ_flag
Cl1 C3 . 1.7350(14) ?
S1 C8 . 1.6691(14) ?
F1 C13 . 1.360(2) ?
O1 C7 . 1.2243(18) ?
N1 C7 . 1.3778(18) ?
N1 C8 . 1.3949(17) ?
N1 H1A . 0.8600 ?
N2 C8 . 1.3332(18) ?
N2 C9 . 1.4125(18) ?
N2 H2A . 0.8600 ?
C1 C2 . 1.386(2) ?
C1 C6 . 1.393(2) ?
C1 H1B . 0.9300 ?
C2 C3 . 1.385(2) ?
C2 H2B . 0.9300 ?
C3 C4 . 1.382(2) ?
C4 C5 . 1.383(2) ?
C4 H4A . 0.9300 ?
C5 C6 . 1.396(2) ?
C5 H5A . 0.9300 ?
C6 C7 . 1.4896(19) ?
C9 C14 . 1.390(2) ?
C9 C10 . 1.395(2) ?
C10 C11 . 1.390(2) ?
C10 H10A . 0.9300 ?
C11 C12 . 1.377(3) ?
C11 H11A . 0.9300 ?
C12 C13 . 1.370(3) ?
C12 H12A . 0.9300 ?
C13 C14 . 1.384(2) ?
C14 H14A . 0.9300 ?

loop_
_geom_hbond_atom_site_label_D
_geom_hbond_atom_site_label_H
_geom_hbond_atom_site_label_A
_geom_hbond_site_symmetry_D
_geom_hbond_site_symmetry_H
_geom_hbond_site_symmetry_A
_geom_hbond_distance_DH
_geom_hbond_distance_HA
_geom_hbond_distance_DA
_geom_hbond_angle_DHA
_geom_hbond_publ_flag
C14 H14A S1 . . 1_555 0.93 2.57 3.1865(15) 124 yes
N2 H2A O1 . . 1_555 0.86 1.91 2.6402(16) 141 yes
N1 H1A S1 . . 3_756 0.86 2.68 3.4134(13) 145 yes
C2 H2B O1 . . 2_746 0.93 2.48 3.3717(18) 160 yes

loop_
_geom_torsion_atom_site_label_1
_geom_torsion_atom_site_label_2
_geom_torsion_atom_site_label_3
_geom_torsion_atom_site_label_4
_geom_torsion_site_symmetry_1
_geom_torsion_site_symmetry_2
_geom_torsion_site_symmetry_3
_geom_torsion_site_symmetry_4
_geom_torsion
_geom_torsion_publ_flag
C6 C1 C2 C3 . . . . -0.4(2) ?
C1 C2 C3 C4 . . . . 0.1(2) ?
C1 C2 C3 Cl1 . . . . 179.79(11) ?
C2 C3 C4 C5 . . . . 0.1(2) ?
Cl1 C3 C4 C5 . . . . -179.56(11) ?
C3 C4 C5 C6 . . . . 0.0(2) ?
C2 C1 C6 C5 . . . . 0.5(2) ?
C2 C1 C6 C7 . . . . 177.04(13) ?
C4 C5 C6 C1 . . . . -0.3(2) ?
C4 C5 C6 C7 . . . . -177.01(13) ?
C8 N1 C7 O1 . . . . 6.6(2) ?
C8 N1 C7 C6 . . . . -172.23(13) ?
C1 C6 C7 O1 . . . . -158.63(14) ?
C5 C6 C7 O1 . . . . 17.9(2) ?
C1 C6 C7 N1 . . . . 20.2(2) ?
C5 C6 C7 N1 . . . . -163.19(13) ?
C9 N2 C8 N1 . . . . -177.20(13) ?
C9 N2 C8 S1 . . . . 4.6(2) ?
C7 N1 C8 N2 . . . . -7.1(2) ?
C7 N1 C8 S1 . . . . 171.32(12) ?
C8 N2 C9 C14 . . . . 20.2(2) ?
C8 N2 C9 C10 . . . . -163.45(15) ?
C14 C9 C10 C11 . . . . -0.3(2) ?
N2 C9 C10 C11 . . . . -176.72(14) ?
C9 C10 C11 C12 . . . . 0.2(3) ?
C10 C11 C12 C13 . . . . -0.2(3) ?
C11 C12 C13 F1 . . . . 179.93(15) ?
C11 C12 C13 C14 . . . . 0.3(3) ?
F1 C13 C14 C9 . . . . 180.00(13) ?
C12 C13 C14 C9 . . . . -0.3(2) ?
C10 C9 C14 C13 . . . . 0.3(2) ?
N2 C9 C14 C13 . . . . 176.49(13) ?

loop_
_cod_related_entry_id
_cod_related_entry_database
_cod_related_entry_code
1 ChemSpider 21305870
